data_2104482
loop_
_publ_author_name
'Marsh, Richard E.'

_publ_section_title
;
 Space groups <i>P</i>1 and <i>Cc</i>: how are they doing?
;
_journal_coeditor_code BK5088
_journal_issue 6
_journal_name_full 'Acta Crystallographica Section B'
_journal_page_first 782
_journal_page_last 783
_journal_paper_doi 10.1107/S0108768109046448
_journal_volume 65
_journal_year 2009
_chemical_formula_moiety 'C33 H52 Cl N7 O Ru, C F3 S O3'
_chemical_formula_sum 'C34 H52 Cl F3 N7 O4 Ru S'
_chemical_formula_weight 848.41
_chemical_name_systematic
;Chloro-hydroxy-(tris(6-(neopentylamino)pyrid-2-ylmethyl)amine-N,N',N'',
 N''')-
ruthenium(iii) trifluoromethanesulfate.
;
_space_group_IT_number 15
_symmetry_cell_setting monoclinic
_symmetry_Int_Tables_number 15
_symmetry_space_group_name_Hall '-C 2yc'
_symmetry_space_group_name_H-M 'C 1 2/c 1'
_cell_angle_alpha 90
_cell_angle_beta 95.99(1)
_cell_angle_gamma 90
_cell_formula_units_Z 8
_cell_length_a 22.457(4)
_cell_length_b 23.066(6)
_cell_length_c 16.692(2)
_cell_measurement_temperature 288.2
_cell_volume 8599(3)
_diffrn_radiation_type 'Mo K\a'
_diffrn_radiation_wavelength 0.7107
_exptl_crystal_density_diffrn 1.311
_exptl_crystal_F_000 3528
_cod_data_source_file bk5088.cif
_cod_data_source_block DALNOU
_cod_original_cell_volume 8599(2)
_cod_original_sg_symbol_H-M C2/c
_cod_original_formula_sum 'C34 H52 Cl F3 N7 O4 S Ru'
_cod_database_code 2104482

loop_
_symmetry_equiv_pos_as_xyz
x,y,z
-x,y,1/2-z
-x,-y,-z
x,-y,1/2+z
1/2+x,1/2+y,z
1/2-x,1/2+y,1/2-z
1/2-x,1/2-y,-z
1/2+x,1/2-y,1/2+z

loop_
_atom_site_label
_atom_site_type_symbol
_atom_site_fract_x
_atom_site_fract_y
_atom_site_fract_z
_atom_site_occupancy
Ru1 Ru 0.22139 0.42826 0.53185 1
Cl1 Cl 0.2459 0.3884 0.4093 1
O1 O 0.2937 0.4784 0.5225 1
N1 N 0.1471 0.3758 0.5394 1
N2 N 0.1558 0.4820 0.4729 1
C1 C 0.1030 0.3912 0.4676 1
H1 H 0.1148 0.3714 0.4193 1
H2 H 0.0644 0.3762 0.4752 1
C2 C 0.1018 0.4548 0.4565 1
C3 C 0.0506 0.4840 0.4260 1
H3 H 0.0128 0.4641 0.4157 1
C4 C 0.0546 0.5428 0.4115 1
H4 H 0.0197 0.5634 0.3901 1
C5 C 0.1058 0.5704 0.4277 1
H5 H 0.1086 0.6114 0.4188 1
C6 C 0.1589 0.5410 0.4580 1
N3 N 0.2119 0.5659 0.4736 1
H6 H 0.2460 0.5406 0.4912 1
C7 C 0.2246 0.6264 0.4660 1
H7 H 0.1880 0.6476 0.4640 1
H8 H 0.2500 0.6400 0.5130 1
C8 C 0.2556 0.6438 0.3918 1
C9 C 0.3136 0.6116 0.3905 1
H9 H 0.3106 0.5751 0.3972 1
H10 H 0.3361 0.6276 0.3540 1
H11 H 0.3378 0.6270 0.4464 1
C10 C 0.2645 0.7100 0.3920 1
H12 H 0.2881 0.7226 0.4440 1
H13 H 0.2867 0.7240 0.3519 1
H14 H 0.2280 0.7304 0.3910 1
C11 C 0.2164 0.6290 0.3150 1
H15 H 0.1786 0.6474 0.3148 1
H16 H 0.2348 0.6412 0.2692 1
H17 H 0.2100 0.5879 0.3116 1
N4 N 0.2625 0.3557 0.5914 1
C12 C 0.1681 0.3152 0.5384 1
H18 H 0.1376 0.2902 0.5578 1
H19 H 0.1722 0.3028 0.4848 1
C13 C 0.2244 0.3090 0.5897 1
C14 C 0.2414 0.2591 0.6294 1
H20 H 0.2124 0.2271 0.6282 1
C15 C 0.2980 0.2544 0.6710 1
H21 H 0.3088 0.2198 0.7002 1
C16 C 0.3372 0.2978 0.6692 1
H22 H 0.3774 0.2938 0.6961 1
C17 C 0.3195 0.3506 0.6278 1
N5 N 0.3566 0.3959 0.6240 1
H23 H 0.3391 0.4326 0.6066 1
C18 C 0.4214 0.3934 0.6426 1
H24 H 0.4348 0.4318 0.6665 1
H25 H 0.4312 0.3664 0.6832 1
C19 C 0.4557 0.3815 0.5695 1
C20 C 0.4380 0.3250 0.5300 1
H26 H 0.3948 0.3213 0.5135 1
H27 H 0.4577 0.3130 0.4854 1
H28 H 0.4444 0.2907 0.5692 1
C21 C 0.5228 0.3810 0.6000 1
H29 H 0.5324 0.3524 0.6392 1
H30 H 0.5473 0.3753 0.5564 1
H31 H 0.5356 0.4183 0.6239 1
C22 C 0.4456 0.4310 0.5095 1
H32 H 0.4600 0.4685 0.5309 1
H33 H 0.4662 0.4255 0.4608 1
H34 H 0.4039 0.4367 0.4902 1
N6 N 0.1934 0.4665 0.6362 1
C23 C 0.1218 0.3876 0.6190 1
H35 H 0.0791 0.3836 0.6114 1
H36 H 0.1362 0.3576 0.6578 1
C24 C 0.1378 0.4457 0.6536 1
C25 C 0.1046 0.4713 0.7032 1
H37 H 0.0653 0.4549 0.7115 1
C26 C 0.1241 0.5218 0.7400 1
H38 H 0.1006 0.5414 0.7769 1
C27 C 0.1793 0.5436 0.7287 1
H39 H 0.1940 0.5782 0.7556 1
C28 C 0.2144 0.5144 0.6764 1
N7 N 0.2700 0.5339 0.6647 1
H40 H 0.2920 0.5140 0.6274 1
C29 C 0.2982 0.5844 0.7045 1
H41 H 0.2856 0.6184 0.6717 1
H42 H 0.2825 0.5890 0.7538 1
C30 C 0.3642 0.5840 0.7180 1
C31 C 0.3930 0.5780 0.6415 1
H43 H 0.4341 0.5805 0.6489 1
H44 H 0.3786 0.5479 0.6093 1
H45 H 0.3805 0.6148 0.6072 1
C32 C 0.3855 0.6370 0.7673 1
H46 H 0.4274 0.6365 0.7822 1
H47 H 0.3751 0.6722 0.7403 1
H48 H 0.3668 0.6382 0.8178 1
C33 C 0.3808 0.5300 0.7735 1
H49 H 0.3636 0.5304 0.8266 1
H50 H 0.3714 0.4919 0.7529 1
H51 H 0.4253 0.5270 0.7932 1

loop_
_geom_angle_atom_site_label_1
_geom_angle_atom_site_label_2
_geom_angle_atom_site_label_3
_geom_angle
_geom_angle_site_symmetry_1
_geom_angle_site_symmetry_2
_geom_angle_site_symmetry_3
_geom_angle_publ_flag
Cl1 Ru1 O1 83.89 . . . yes
Cl1 Ru1 N1 95.00 . . . yes
Cl1 Ru1 N2 92.27 . . . yes
Cl1 Ru1 N4 88.23 . . . yes
Cl1 Ru1 N6 175.51 . . . yes
O1 Ru1 N1 178.89 . . . yes
O1 Ru1 N2 99.05 . . . yes
O1 Ru1 N4 100.11 . . . yes
O1 Ru1 N6 97.83 . . . yes
N1 Ru1 N2 80.96 . . . yes
N1 Ru1 N4 79.85 . . . yes
N1 Ru1 N6 83.27 . . . yes
N2 Ru1 N4 160.78 . . . yes
N2 Ru1 N6 83.37 . . . yes
N4 Ru1 N6 95.53 . . . yes
Ru1 N1 C1 106.17 . . . yes
Ru1 N1 C12 106.96 . . . yes
Ru1 N1 C23 108.92 . . . yes
C1 N1 C12 113.35 . . . yes
C1 N1 C23 112.06 . . . yes
C12 N1 C23 109.14 . . . yes
Ru1 N2 C2 112.87 . . . yes
Ru1 N2 C6 128.33 . . . yes
C2 N2 C6 118.33 . . . yes
C6 N3 C7 126.08 . . . yes
Ru1 N4 C13 111.79 . . . yes
Ru1 N4 C17 128.52 . . . yes
C13 N4 C17 119.68 . . . yes
C17 N5 C18 124.77 . . . yes
Ru1 N6 C24 112.25 . . . yes
Ru1 N6 C28 129.35 . . . yes
C24 N6 C28 116.80 . . . yes
C28 N7 C29 124.21 . . . yes
N1 C1 C2 109.49 . . . yes
C1 C2 C3 122.20 . . . no
N2 C2 C1 115.21 . . . yes
N2 C2 C3 122.42 . . . yes
C2 C3 C4 118.40 . . . no
C3 C4 C5 120.63 . . . no
C4 C5 C6 121.70 . . . no
N2 C6 N3 116.86 . . . yes
N3 C6 C5 124.64 . . . yes
N2 C6 C5 118.50 . . . yes
N3 C7 C8 115.92 . . . yes
C7 C8 C10 109.08 . . . no
C7 C8 C9 110.44 . . . no
C9 C8 C11 107.72 . . . no
C7 C8 C11 110.54 . . . no
C9 C8 C10 112.21 . . . no
C10 C8 C11 106.79 . . . no
N1 C12 C13 110.17 . . . yes
N4 C13 C14 120.65 . . . yes
N4 C13 C12 115.79 . . . yes
C12 C13 C14 123.38 . . . no
C13 C14 C15 120.32 . . . no
C14 C15 C16 120.11 . . . no
C15 C16 C17 119.78 . . . no
N4 C17 C16 119.18 . . . yes
N5 C17 C16 122.76 . . . yes
N4 C17 N5 118.06 . . . yes
N5 C18 C19 114.25 . . . yes
C18 C19 C20 111.97 . . . no
C20 C19 C21 110.20 . . . no
C18 C19 C21 107.08 . . . no
C18 C19 C22 109.68 . . . no
C20 C19 C22 110.46 . . . no
C21 C19 C22 107.28 . . . no
N1 C23 C24 113.73 . . . yes
N6 C24 C23 114.43 . . . yes
C23 C24 C25 121.36 . . . no
N6 C24 C25 123.81 . . . yes
C24 C25 C26 119.39 . . . no
C25 C26 C27 120.21 . . . no
C26 C27 C28 118.92 . . . no
N7 C28 C27 120.85 . . . yes
N6 C28 C27 120.67 . . . yes
N6 C28 N7 118.48 . . . yes
N7 C29 C30 116.59 . . . yes
C32 C30 C33 106.00 . . . no
C29 C30 C31 112.76 . . . no
C29 C30 C32 109.35 . . . no
C29 C30 C33 105.50 . . . no
C31 C30 C32 113.33 . . . no
C31 C30 C33 109.40 . . . no

loop_
_geom_bond_atom_site_label_1
_geom_bond_atom_site_label_2
_geom_bond_distance
_geom_bond_site_symmetry_1
_geom_bond_site_symmetry_2
_geom_bond_publ_flag
Ru1 Cl1 2.3596 . . yes
Ru1 O1 2.0129 . . yes
Ru1 N1 2.0754 . . yes
Ru1 N2 2.0909 . . yes
Ru1 N4 2.1095 . . yes
Ru1 N6 2.1061 . . yes
N1 C1 1.5151 . . yes
N1 C12 1.4759 . . yes
N1 C23 1.5231 . . yes
N2 C2 1.3674 . . yes
N2 C6 1.3865 . . yes
N3 C6 1.3227 . . yes
N3 C7 1.4326 . . yes
N4 C13 1.3741 . . yes
N4 C17 1.3635 . . yes
N5 C17 1.3420 . . yes
N5 C18 1.4571 . . yes
N6 C24 1.3962 . . yes
N6 C28 1.3518 . . yes
N7 C28 1.3603 . . yes
N7 C29 1.4531 . . yes
N3 H6 0.9800 . . no
N5 H23 0.9700 . . no
N7 H40 0.9500 . . no
C1 C2 1.4785 . . no
C2 C3 1.3830 . . no
C3 C4 1.3823 . . no
C4 C5 1.3174 . . no
C5 C6 1.4184 . . no
C7 C8 1.5361 . . no
C8 C11 1.5164 . . no
C8 C9 1.5015 . . no
C8 C10 1.5400 . . no
C12 C13 1.4582 . . no
C13 C14 1.3627 . . no
C14 C15 1.3876 . . no
C15 C16 1.3355 . . no
C16 C17 1.4358 . . no
C18 C19 1.5342 . . no
C19 C21 1.5394 . . no
C19 C20 1.4955 . . no
C19 C22 1.5201 . . no
C23 C24 1.4884 . . no
C24 C25 1.3110 . . no
C25 C26 1.3674 . . no
C26 C27 1.3689 . . no
C27 C28 1.4074 . . no
C29 C30 1.4758 . . no
C30 C31 1.4968 . . no
C30 C32 1.5226 . . no
C30 C33 1.5737 . . no
C1 H1 0.9900 . . no
C1 H2 0.9500 . . no
C3 H3 0.9600 . . no
C4 H4 0.9500 . . no
C5 H5 0.9600 . . no
C7 H7 0.9500 . . no
C7 H8 0.9700 . . no
C9 H9 0.8500 . . no
C9 H10 0.9100 . . no
C9 H11 1.0900 . . no
C10 H12 1.0100 . . no
C10 H13 0.9300 . . no
C10 H14 0.9400 . . no
C11 H15 0.9500 . . no
C11 H16 0.9500 . . no
C11 H17 0.9600 . . no
C12 H18 0.9800 . . no
C12 H19 0.9500 . . no
C14 H20 0.9800 . . no
C15 H21 0.9500 . . no
C16 H22 0.9700 . . no
C18 H24 1.0000 . . no
C18 H25 0.9300 . . no
C20 H26 0.9800 . . no
C20 H27 0.9500 . . no
C20 H28 1.0300 . . no
C21 H29 0.9400 . . no
C21 H30 0.9700 . . no
C21 H31 0.9800 . . no
C22 H32 0.9800 . . no
C22 H33 0.9800 . . no
C22 H34 0.9700 . . no
C23 H35 0.9600 . . no
C23 H36 0.9800 . . no
C25 H37 0.9800 . . no
C26 H38 0.9600 . . no
C27 H39 0.9600 . . no
C29 H41 0.9800 . . no
C29 H42 0.9300 . . no
C31 H43 0.9200 . . no
C31 H44 0.9200 . . no
C31 H45 1.0500 . . no
C32 H46 0.9500 . . no
C32 H47 0.9500 . . no
C32 H48 0.9800 . . no
C33 H49 1.0000 . . no
C33 H50 0.9600 . . no
C33 H51 1.0200 . . no
